data_1512073
loop_
_publ_author_name
'Hiroi, Yuki'
'Komine, Nobuyuki'
'Komiya, Sanshiro'
'Hirano, Masafumi'

_publ_section_title
;
 Asymmetric Cross-Dimerization between Methyl Methacrylate and Substituted
 Alkene by Ru(0)--Bicyclononadiene Complex
;
_journal_issue 10
_journal_name_full 'Organic Letters'
_journal_page_first 2486
_journal_paper_doi 10.1021/ol400963d
_journal_volume 15
_journal_year 2013
_chemical_formula_moiety 'C18 H24 O5 Ru'
_chemical_formula_sum 'C18 H24 O5 Ru'
_chemical_formula_weight 421.45
_space_group_IT_number 2
_symmetry_cell_setting triclinic
_symmetry_Int_Tables_number 2
_symmetry_space_group_name_Hall '-P 1'
_symmetry_space_group_name_H-M 'P -1'
_atom_sites_solution_hydrogens geom
_atom_sites_solution_primary direct
_atom_sites_solution_secondary difmap
_cell_angle_alpha 84.958(7)
_cell_angle_beta 78.458(5)
_cell_angle_gamma 72.093(5)
_cell_formula_units_Z 2
_cell_length_a 7.8627(13)
_cell_length_b 9.8754(16)
_cell_length_c 11.834(2)
_cell_measurement_reflns_used 2557
_cell_measurement_temperature 200
_cell_measurement_theta_max 27.48
_cell_measurement_theta_min 3.15
_cell_volume 856.3(2)
_computing_cell_refinement CrystalClear
_computing_data_collection 'CrystalClear (Rigaku Inc., 2007)'
_computing_data_reduction CrystalClear
_computing_molecular_graphics 'CrystalStructure 4.0'
_computing_publication_material 'CrystalStructure 4.0 (Rigaku, 2010)'
_computing_structure_refinement 'SHELXL97 (Sheldrick, 2008)'
_computing_structure_solution 'SIR92 (Altomare, et al., 1994)'
_diffrn_ambient_temperature 200
_diffrn_detector_area_resol_mean 7.314
_diffrn_measured_fraction_theta_full 0.980
_diffrn_measured_fraction_theta_max 0.980
_diffrn_measurement_device_type 'Rigaku Mercury70'
_diffrn_measurement_method \w
_diffrn_radiation_type 'Mo K\a'
_diffrn_radiation_wavelength 0.71075
_diffrn_reflns_av_R_equivalents 0.0177
_diffrn_reflns_limit_h_max 8
_diffrn_reflns_limit_h_min -10
_diffrn_reflns_limit_k_max 12
_diffrn_reflns_limit_k_min -12
_diffrn_reflns_limit_l_max 15
_diffrn_reflns_limit_l_min -12
_diffrn_reflns_number 6681
_diffrn_reflns_theta_full 27.48
_diffrn_reflns_theta_max 27.48
_diffrn_standards_number 0
_exptl_absorpt_coefficient_mu 0.940
_exptl_absorpt_correction_T_max 0.949
_exptl_absorpt_correction_T_min 0.893
_exptl_absorpt_correction_type numerical
_exptl_absorpt_process_details 'NUMABS (Rigaku, 1999)'
_exptl_crystal_colour yellow
_exptl_crystal_density_diffrn 1.634
_exptl_crystal_density_method 'not measured'
_exptl_crystal_description prism
_exptl_crystal_F_000 432.00
_exptl_crystal_size_max 0.272
_exptl_crystal_size_mid 0.101
_exptl_crystal_size_min 0.056
_refine_diff_density_max 1.370
_refine_diff_density_min -0.800
_refine_ls_extinction_method none
_refine_ls_goodness_of_fit_ref 1.030
_refine_ls_hydrogen_treatment constr
_refine_ls_number_parameters 217
_refine_ls_number_reflns 3852
_refine_ls_number_restraints 0
_refine_ls_R_factor_gt 0.0365
_refine_ls_shift/su_max 0.001
_refine_ls_structure_factor_coef Fsqd
_refine_ls_weighting_details 'w = 1/[\s^2^(Fo^2^)+(0.0540P)^2^+4.6217P] where P=(Fo^2^+2Fc^2^)/3'
_refine_ls_weighting_scheme calc
_refine_ls_wR_factor_ref 0.1203
_reflns_number_gt 3664
_reflns_number_total 3852
_reflns_threshold_expression F^2^>2.0\s(F^2^)
_cod_data_source_file ol400963d_si_001.cif
_cod_data_source_block HRI1013-1(compound-rac-3d)
_cod_original_cell_volume 856.4(3)
_cod_database_code 1512073

loop_
_symmetry_equiv_pos_site_id
_symmetry_equiv_pos_as_xyz
1 +X,+Y,+Z
2 -X,-Y,-Z

loop_
_atom_site_label
_atom_site_type_symbol
_atom_site_fract_x
_atom_site_fract_y
_atom_site_fract_z
_atom_site_U_iso_or_equiv
_atom_site_adp_type
_atom_site_occupancy
_atom_site_symmetry_multiplicity
_atom_site_calc_flag
_atom_site_refinement_flags
Ru1 Ru 0.74422(4) 0.31121(3) 0.26996(3) 0.02094(12) Uani 1.0 2 d .
O1 O 0.6521(5) 0.6735(4) 0.1453(3) 0.0360(8) Uani 1.0 2 d .
O2 O 0.5398(4) 0.2551(4) 0.2156(3) 0.0264(6) Uani 1.0 2 d .
O3 O 0.9207(4) 0.1138(4) 0.2207(3) 0.0309(7) Uani 1.0 2 d .
O4 O 0.6488(5) 0.2112(4) 0.4198(3) 0.0319(7) Uani 1.0 2 d .
O5 O 0.9626(5) 0.3128(4) 0.3425(3) 0.0305(7) Uani 1.0 2 d .
C1 C 0.9084(6) 0.4028(5) 0.1301(4) 0.0268(9) Uani 1.0 2 d .
C2 C 0.7393(6) 0.4202(5) 0.1014(4) 0.0260(9) Uani 1.0 2 d .
C3 C 0.5896(7) 0.5625(5) 0.1123(4) 0.0310(10) Uani 1.0 2 d .
C4 C 0.4296(7) 0.5505(5) 0.2045(5) 0.0326(10) Uani 1.0 2 d .
C5 C 0.5089(6) 0.4997(5) 0.3121(4) 0.0271(9) Uani 1.0 2 d .
C6 C 0.6661(6) 0.5314(5) 0.3246(4) 0.0262(9) Uani 1.0 2 d .
C7 C 0.7566(7) 0.6195(5) 0.2346(4) 0.0311(10) Uani 1.0 2 d .
C8 C 0.9411(7) 0.5275(6) 0.1779(4) 0.0318(10) Uani 1.0 2 d .
C9 C 0.3875(7) 0.1268(6) 0.1374(5) 0.0329(10) Uani 1.0 2 d .
C10 C 0.5578(6) 0.1367(5) 0.1719(4) 0.0230(8) Uani 1.0 2 d .
C11 C 0.7156(7) 0.0229(5) 0.1512(4) 0.0303(9) Uani 1.0 2 d .
C12 C 0.8847(6) 0.0169(5) 0.1744(4) 0.0265(9) Uani 1.0 2 d .
C13 C 1.0443(7) -0.1138(5) 0.1428(5) 0.0397(11) Uani 1.0 2 d .
C14 C 0.6286(9) 0.0975(6) 0.6032(5) 0.0453(13) Uani 1.0 2 d .
C15 C 0.7236(7) 0.1735(5) 0.5073(4) 0.0316(10) Uani 1.0 2 d .
C16 C 0.8849(8) 0.1969(7) 0.5204(5) 0.0415(12) Uani 1.0 2 d .
C17 C 0.9916(7) 0.2621(5) 0.4428(4) 0.0312(10) Uani 1.0 2 d .
C18 C 1.1600(8) 0.2812(7) 0.4727(5) 0.0456(13) Uani 1.0 2 d .
H1 H 1.0159 0.3347 0.0835 0.0322 Uiso 1.0 2 calc R
H2 H 0.7409 0.3603 0.0371 0.0312 Uiso 1.0 2 calc R
H3 H 0.5480 0.5897 0.0367 0.0372 Uiso 1.0 2 calc R
H4A H 0.3355 0.6440 0.2163 0.0391 Uiso 1.0 2 calc R
H4B H 0.3743 0.4814 0.1826 0.0391 Uiso 1.0 2 calc R
H5 H 0.4208 0.4931 0.3846 0.0325 Uiso 1.0 2 calc R
H6 H 0.6763 0.5425 0.4059 0.0314 Uiso 1.0 2 calc R
H7 H 0.7714 0.7007 0.2726 0.0373 Uiso 1.0 2 calc R
H8A H 1.0226 0.4942 0.2349 0.0382 Uiso 1.0 2 calc R
H8B H 0.9977 0.5817 0.1151 0.0382 Uiso 1.0 2 calc R
H9A H 0.2828 0.1657 0.1983 0.0395 Uiso 1.0 2 calc R
H9B H 0.3993 0.0269 0.1265 0.0395 Uiso 1.0 2 calc R
H9C H 0.3698 0.1814 0.0653 0.0395 Uiso 1.0 2 calc R
H11 H 0.7074 -0.0585 0.1182 0.0363 Uiso 1.0 2 calc R
H13A H 1.1486 -0.0850 0.1003 0.0476 Uiso 1.0 2 calc R
H13B H 1.0117 -0.1741 0.0943 0.0476 Uiso 1.0 2 calc R
H13C H 1.0760 -0.1673 0.2132 0.0476 Uiso 1.0 2 calc R
H14A H 0.7167 0.0114 0.6274 0.0543 Uiso 1.0 2 calc R
H14B H 0.5336 0.0712 0.5758 0.0543 Uiso 1.0 2 calc R
H14C H 0.5734 0.1604 0.6687 0.0543 Uiso 1.0 2 calc R
H16 H 0.9254 0.1639 0.5911 0.0498 Uiso 1.0 2 calc R
H18A H 1.2592 0.2588 0.4059 0.0547 Uiso 1.0 2 calc R
H18B H 1.1948 0.2172 0.5378 0.0547 Uiso 1.0 2 calc R
H18C H 1.1355 0.3800 0.4939 0.0547 Uiso 1.0 2 calc R

loop_
_atom_site_aniso_label
_atom_site_aniso_U_11
_atom_site_aniso_U_22
_atom_site_aniso_U_33
_atom_site_aniso_U_12
_atom_site_aniso_U_13
_atom_site_aniso_U_23
Ru1 0.01761(17) 0.02358(18) 0.02372(18) -0.00769(12) -0.00608(11) -0.00065(12)
O1 0.048(2) 0.0252(16) 0.0397(19) -0.0137(15) -0.0163(16) 0.0046(14)
O2 0.0192(14) 0.0271(15) 0.0358(16) -0.0080(12) -0.0091(12) -0.0026(12)
O3 0.0233(15) 0.0249(15) 0.0436(19) -0.0032(12) -0.0102(13) -0.0009(13)
O4 0.0297(16) 0.0357(17) 0.0337(17) -0.0162(14) -0.0070(13) 0.0072(14)
O5 0.0265(15) 0.0401(18) 0.0319(16) -0.0161(14) -0.0133(13) 0.0029(13)
C1 0.023(2) 0.039(3) 0.0184(18) -0.0143(18) 0.0044(15) -0.0011(16)
C2 0.029(2) 0.030(2) 0.0205(19) -0.0108(17) -0.0058(16) 0.0007(16)
C3 0.034(3) 0.029(3) 0.034(3) -0.0100(18) -0.0165(19) 0.0045(18)
C4 0.027(3) 0.026(2) 0.043(3) -0.0017(17) -0.0109(19) -0.0037(19)
C5 0.024(2) 0.025(2) 0.030(2) -0.0055(16) -0.0002(16) -0.0076(16)
C6 0.030(2) 0.025(2) 0.024(2) -0.0087(17) -0.0033(16) -0.0063(16)
C7 0.036(3) 0.031(3) 0.032(3) -0.0180(19) -0.0077(19) -0.0015(18)
C8 0.031(3) 0.041(3) 0.031(3) -0.024(2) -0.0048(18) 0.0043(19)
C9 0.034(3) 0.040(3) 0.034(3) -0.020(2) -0.0124(19) 0.0005(19)
C10 0.0253(19) 0.0261(19) 0.0216(18) -0.0135(16) -0.0058(15) 0.0026(15)
C11 0.032(3) 0.025(2) 0.038(3) -0.0126(18) -0.0098(19) -0.0032(18)
C12 0.026(2) 0.025(2) 0.028(2) -0.0083(16) -0.0034(16) 0.0024(16)
C13 0.037(3) 0.026(3) 0.049(3) -0.002(2) -0.005(3) -0.002(2)
C14 0.055(4) 0.040(3) 0.035(3) -0.013(3) -0.001(3) 0.010(3)
C15 0.036(3) 0.028(2) 0.027(3) -0.0055(18) -0.0029(18) 0.0002(17)
C16 0.042(3) 0.056(4) 0.026(3) -0.011(3) -0.014(2) 0.007(2)
C17 0.028(3) 0.036(3) 0.031(3) -0.0047(18) -0.0135(18) -0.0067(18)
C18 0.036(3) 0.063(4) 0.046(3) -0.014(3) -0.022(3) -0.007(3)

loop_
_atom_type_symbol
_atom_type_description
_atom_type_scat_dispersion_real
_atom_type_scat_dispersion_imag
_atom_type_scat_source
C C 0.0033 0.0016
;
International Tables for Crystallography
(1992, Vol. C, Tables 4.2.6.8 and 6.1.1.4)
;
H H 0.0000 0.0000
;
International Tables for Crystallography
(1992, Vol. C, Table 6.1.1.4)
;
O O 0.0106 0.0060
;
International Tables for Crystallography
(1992, Vol. C, Tables 4.2.6.8 and 6.1.1.4)
;
Ru Ru -1.2594 0.8363
;
International Tables for Crystallography
(1992, Vol. C, Tables 4.2.6.8 and 6.1.1.4)
;

loop_
_geom_angle_atom_site_label_1
_geom_angle_atom_site_label_2
_geom_angle_atom_site_label_3
_geom_angle
_geom_angle_publ_flag
O2 Ru1 O3 88.67(13) yes
O2 Ru1 O4 80.35(14) yes
O2 Ru1 O5 164.82(13) yes
O2 Ru1 C1 112.95(16) yes
O2 Ru1 C2 78.47(17) yes
O2 Ru1 C5 77.79(16) yes
O2 Ru1 C6 114.48(15) yes
O3 Ru1 O4 87.26(13) yes
O3 Ru1 O5 80.36(14) yes
O3 Ru1 C1 87.07(15) yes
O3 Ru1 C2 99.80(14) yes
O3 Ru1 C5 166.37(18) yes
O3 Ru1 C6 156.25(17) yes
O4 Ru1 O5 88.63(14) yes
O4 Ru1 C1 165.40(16) yes
O4 Ru1 C2 157.47(17) yes
O4 Ru1 C5 88.96(14) yes
O4 Ru1 C6 101.27(15) yes
O5 Ru1 C1 77.16(16) yes
O5 Ru1 C2 113.57(17) yes
O5 Ru1 C5 112.65(17) yes
O5 Ru1 C6 77.76(16) yes
C1 Ru1 C2 37.12(18) yes
C1 Ru1 C5 99.50(16) yes
C1 Ru1 C6 79.19(16) yes
C2 Ru1 C5 79.15(15) yes
C2 Ru1 C6 80.79(16) yes
C5 Ru1 C6 37.33(19) yes
C3 O1 C7 109.2(4) yes
Ru1 O2 C10 125.6(3) yes
Ru1 O3 C12 126.9(3) yes
Ru1 O4 C15 126.9(4) yes
Ru1 O5 C17 125.7(4) yes
Ru1 C1 C2 70.9(3) yes
Ru1 C1 C8 107.5(3) yes
C2 C1 C8 118.7(4) yes
Ru1 C2 C1 72.0(3) yes
Ru1 C2 C3 109.8(3) yes
C1 C2 C3 122.1(5) yes
O1 C3 C2 111.6(5) yes
O1 C3 C4 107.4(4) yes
C2 C3 C4 110.1(4) yes
C3 C4 C5 104.9(4) yes
Ru1 C5 C4 108.2(3) yes
Ru1 C5 C6 71.1(3) yes
C4 C5 C6 119.2(4) yes
Ru1 C6 C5 71.5(3) yes
Ru1 C6 C7 110.2(3) yes
C5 C6 C7 122.1(4) yes
O1 C7 C6 111.4(5) yes
O1 C7 C8 107.2(4) yes
C6 C7 C8 109.7(4) yes
C1 C8 C7 106.2(5) yes
O2 C10 C9 114.1(4) yes
O2 C10 C11 126.8(5) yes
C9 C10 C11 119.1(5) yes
C10 C11 C12 126.3(5) yes
O3 C12 C11 125.8(4) yes
O3 C12 C13 114.8(5) yes
C11 C12 C13 119.3(5) yes
O4 C15 C14 116.1(5) yes
O4 C15 C16 125.0(5) yes
C14 C15 C16 118.9(5) yes
C15 C16 C17 127.4(5) yes
O5 C17 C16 126.3(6) yes
O5 C17 C18 113.6(5) yes
C16 C17 C18 120.1(5) yes
Ru1 C1 H1 116.904 no
C2 C1 H1 116.902 no
C8 C1 H1 116.906 no
Ru1 C2 H2 115.057 no
C1 C2 H2 115.055 no
C3 C2 H2 115.059 no
O1 C3 H3 109.235 no
C2 C3 H3 109.236 no
C4 C3 H3 109.236 no
C3 C4 H4A 110.763 no
C3 C4 H4B 110.759 no
C5 C4 H4A 110.762 no
C5 C4 H4B 110.769 no
H4A C4 H4B 108.842 no
Ru1 C5 H5 116.509 no
C4 C5 H5 116.510 no
C6 C5 H5 116.518 no
Ru1 C6 H6 115.051 no
C5 C6 H6 115.044 no
C7 C6 H6 115.050 no
O1 C7 H7 109.500 no
C6 C7 H7 109.502 no
C8 C7 H7 109.502 no
C1 C8 H8A 110.493 no
C1 C8 H8B 110.492 no
C7 C8 H8A 110.487 no
C7 C8 H8B 110.491 no
H8A C8 H8B 108.665 no
C10 C9 H9A 109.463 no
C10 C9 H9B 109.466 no
C10 C9 H9C 109.472 no
H9A C9 H9B 109.468 no
H9A C9 H9C 109.479 no
H9B C9 H9C 109.479 no
C10 C11 H11 116.875 no
C12 C11 H11 116.870 no
C12 C13 H13A 109.475 no
C12 C13 H13B 109.471 no
C12 C13 H13C 109.475 no
H13A C13 H13B 109.465 no
H13A C13 H13C 109.475 no
H13B C13 H13C 109.466 no
C15 C14 H14A 109.473 no
C15 C14 H14B 109.465 no
C15 C14 H14C 109.468 no
H14A C14 H14B 109.472 no
H14A C14 H14C 109.476 no
H14B C14 H14C 109.473 no
C15 C16 H16 116.306 no
C17 C16 H16 116.305 no
C17 C18 H18A 109.466 no
C17 C18 H18B 109.471 no
C17 C18 H18C 109.467 no
H18A C18 H18B 109.471 no
H18A C18 H18C 109.476 no
H18B C18 H18C 109.476 no

loop_
_geom_bond_atom_site_label_1
_geom_bond_atom_site_label_2
_geom_bond_distance
_geom_bond_publ_flag
Ru1 O2 2.080(4) yes
Ru1 O3 2.069(3) yes
Ru1 O4 2.073(4) yes
Ru1 O5 2.072(4) yes
Ru1 C1 2.197(5) yes
Ru1 C2 2.184(4) yes
Ru1 C5 2.194(4) yes
Ru1 C6 2.189(5) yes
O1 C3 1.442(7) yes
O1 C7 1.434(7) yes
O2 C10 1.277(6) yes
O3 C12 1.271(7) yes
O4 C15 1.264(6) yes
O5 C17 1.282(6) yes
C1 C2 1.394(7) yes
C1 C8 1.509(8) yes
C2 C3 1.527(6) yes
C3 C4 1.519(7) yes
C4 C5 1.508(7) yes
C5 C6 1.403(8) yes
C6 C7 1.521(7) yes
C7 C8 1.513(6) yes
C9 C10 1.508(8) yes
C10 C11 1.390(6) yes
C11 C12 1.393(8) yes
C12 C13 1.511(6) yes
C14 C15 1.505(8) yes
C15 C16 1.397(9) yes
C16 C17 1.372(8) yes
C17 C18 1.506(9) yes
C1 H1 1.000 no
C2 H2 1.000 no
C3 H3 1.000 no
C4 H4A 0.990 no
C4 H4B 0.990 no
C5 H5 1.000 no
C6 H6 1.000 no
C7 H7 1.000 no
C8 H8A 0.990 no
C8 H8B 0.990 no
C9 H9A 0.980 no
C9 H9B 0.980 no
C9 H9C 0.980 no
C11 H11 0.950 no
C13 H13A 0.980 no
C13 H13B 0.980 no
C13 H13C 0.980 no
C14 H14A 0.980 no
C14 H14B 0.980 no
C14 H14C 0.980 no
C16 H16 0.950 no
C18 H18A 0.980 no
C18 H18B 0.980 no
C18 H18C 0.980 no

loop_
_geom_contact_atom_site_label_1
_geom_contact_atom_site_label_2
_geom_contact_distance
_geom_contact_publ_flag
_geom_contact_site_symmetry_2
Ru1 C11 3.369(6) no .
Ru1 C16 3.353(6) no .
O1 C1 2.805(5) no .
O1 C5 2.795(6) no .
O2 C3 3.279(6) no .
O2 C4 2.775(6) no .
O2 C12 2.979(5) no .
O3 C10 2.960(6) no .
O3 C15 3.456(6) no .
O3 C17 3.336(7) no .
O4 C10 3.347(6) no .
O4 C12 3.492(6) no .
O4 C17 2.956(7) no .
O5 C7 3.249(6) no .
O5 C8 2.740(6) no .
O5 C15 2.979(6) no .
C1 C4 3.550(6) no .
C2 C7 2.679(8) no .
C2 C10 3.484(7) no .
C3 C6 2.670(7) no .
C3 C8 2.930(8) no .
C4 C7 2.948(8) no .
C5 C8 3.533(7) no .
C6 C17 3.489(6) no .
Ru1 H4B 3.2005 no .
Ru1 H8A 3.1888 no .
O1 H2 3.2719 no .
O1 H4A 2.5594 no .
O1 H4B 3.2526 no .
O1 H6 3.2570 no .
O1 H8A 3.2381 no .
O1 H8B 2.5471 no .
O2 H2 2.7072 no .
O2 H4B 2.2582 no .
O2 H5 3.0205 no .
O2 H9A 2.4897 no .
O2 H9B 3.1348 no .
O2 H9C 2.6942 no .
O2 H11 3.1891 no .
O3 H1 2.8019 no .
O3 H2 3.2908 no .
O3 H11 3.1799 no .
O3 H13A 2.5297 no .
O3 H13B 3.1456 no .
O3 H13C 2.6681 no .
O4 H5 2.8570 no .
O4 H6 3.3324 no .
O4 H14A 3.0399 no .
O4 H14B 2.4064 no .
O4 H14C 2.9163 no .
O4 H16 3.1671 no .
O5 H1 3.0080 no .
O5 H6 2.6941 no .
O5 H8A 2.2210 no .
O5 H16 3.1723 no .
O5 H18A 2.4801 no .
O5 H18B 3.1325 no .
O5 H18C 2.6903 no .
C1 H3 3.2149 no .
C1 H6 3.5711 no .
C1 H7 3.2949 no .
C2 H4A 3.3611 no .
C2 H4B 2.7306 no .
C2 H8A 3.2577 no .
C2 H8B 2.9785 no .
C3 H1 3.3844 no .
C3 H5 3.3281 no .
C3 H7 3.2011 no .
C3 H8B 3.2791 no .
C4 H2 3.0549 no .
C4 H6 3.3434 no .
C5 H2 3.5615 no .
C5 H3 3.2812 no .
C5 H7 3.2238 no .
C6 H4A 2.9903 no .
C6 H4B 3.2737 no .
C6 H8A 2.7135 no .
C6 H8B 3.3440 no .
C7 H1 3.3419 no .
C7 H3 3.1967 no .
C7 H4A 3.2946 no .
C7 H5 3.3827 no .
C8 H2 3.3337 no .
C8 H6 3.0454 no .
C9 H4B 3.5547 no .
C9 H11 2.5965 no .
C10 H2 3.1478 no .
C10 H4B 3.2659 no .
C11 H2 3.5314 no .
C11 H9A 3.2106 no .
C11 H9B 2.5503 no .
C11 H9C 3.0146 no .
C11 H13A 3.1857 no .
C11 H13B 2.5447 no .
C11 H13C 3.0679 no .
C12 H2 3.5815 no .
C13 H11 2.6057 no .
C14 H16 2.5864 no .
C16 H6 3.5792 no .
C16 H14A 2.6686 no .
C16 H14B 3.2925 no .
C16 H14C 2.8147 no .
C16 H18A 3.1989 no .
C16 H18B 2.5548 no .
C16 H18C 3.0157 no .
C17 H6 3.1627 no .
C17 H8A 3.2368 no .
C18 H8A 3.5056 no .
C18 H16 2.5887 no .
H1 H2 2.2704 no .
H1 H8A 2.5072 no .
H1 H8B 2.4575 no .
H2 H3 2.3070 no .
H2 H4B 2.9936 no .
H3 H4A 2.4134 no .
H3 H4B 2.3719 no .
H4A H5 2.4569 no .
H4B H5 2.5067 no .
H4B H9A 3.3897 no .
H4B H9C 3.3926 no .
H5 H6 2.2727 no .
H6 H7 2.3032 no .
H6 H8A 2.9837 no .
H7 H8A 2.3641 no .
H7 H8B 2.4061 no .
H8A H18A 3.3135 no .
H8A H18C 3.3643 no .
H9A H11 3.3919 no .
H9B H11 2.2921 no .
H9C H11 3.0967 no .
H11 H13A 3.3624 no .
H11 H13B 2.2833 no .
H11 H13C 3.1617 no .
H14A H16 2.5038 no .
H14B H16 3.5138 no .
H14C H16 2.7461 no .
H16 H18A 3.3792 no .
H16 H18B 2.2923 no .
H16 H18C 3.0959 no .
O1 H1 3.3514 no 2_765
O1 H9B 3.4580 no 1_565
O1 H9C 2.7718 no 2_665
O1 H11 2.7925 no 1_565
O1 H13B 3.5218 no 1_565
O1 H14C 2.8220 no 2_666
O2 H3 3.3329 no 2_665
O2 H18A 2.8143 no 1_455
O3 H9A 3.0023 no 1_655
O3 H9B 3.5557 no 1_655
O3 H14A 3.5186 no 2_756
O3 H16 3.4506 no 2_756
O4 H6 3.4131 no 2_666
O4 H14B 3.4989 no 2_656
O4 H18A 2.9893 no 1_455
O4 H18B 3.5478 no 1_455
O5 H9A 2.7986 no 1_655
O5 H14A 3.4537 no 2_756
O5 H18C 3.5412 no 2_766
C1 H1 3.5574 no 2_765
C1 H8B 2.8498 no 2_765
C1 H9A 3.3438 no 1_655
C1 H9C 3.5824 no 1_655
C1 H13B 3.4732 no 2_755
C2 H3 3.0694 no 2_665
C2 H8B 2.9506 no 2_765
C2 H13B 3.3693 no 2_755
C3 H2 3.2921 no 2_665
C3 H3 2.9610 no 2_665
C3 H4B 3.4989 no 2_665
C3 H9C 3.1945 no 2_665
C4 H2 3.3328 no 2_665
C4 H3 3.2306 no 2_665
C4 H8A 3.3575 no 1_455
C4 H13C 3.2675 no 1_465
C4 H14C 3.3321 no 2_666
C5 H6 3.4078 no 2_666
C5 H14C 3.2371 no 2_666
C5 H18A 3.5050 no 1_455
C6 H5 3.3740 no 2_666
C6 H14C 3.0454 no 2_666
C6 H18C 3.2126 no 2_766
C7 H11 3.2928 no 1_565
C7 H13B 3.3942 no 1_565
C7 H14C 2.9234 no 2_666
C7 H18B 3.3986 no 2_766
C7 H18C 3.4836 no 2_766
C8 H1 3.2642 no 2_765
C8 H2 3.5514 no 2_765
C8 H4B 3.3061 no 1_655
C8 H13B 3.2008 no 1_565
C8 H13C 3.5706 no 1_565
C9 H1 3.1605 no 1_455
C9 H3 3.4317 no 2_665
C9 H9B 3.4703 no 2_655
C9 H11 3.4255 no 2_655
C9 H13A 3.3177 no 1_455
C9 H14A 3.0635 no 2_656
C9 H14C 3.4644 no 2_656
C9 H18A 3.3832 no 1_455
C10 H3 3.5144 no 2_665
C10 H13A 3.5430 no 2_755
C10 H14A 3.4230 no 2_656
C10 H14B 3.5525 no 2_656
C10 H18A 3.2988 no 1_455
C11 H7 3.3119 no 1_545
C11 H13A 3.0308 no 2_755
C11 H14C 3.5909 no 2_656
C12 H7 3.5427 no 1_545
C12 H13A 3.3071 no 2_755
C12 H13B 3.4726 no 2_755
C12 H16 3.5018 no 2_756
C13 H2 3.2015 no 2_755
C13 H4A 2.9638 no 1_645
C13 H7 3.3041 no 1_545
C13 H8B 3.1903 no 1_545
C13 H9B 3.4474 no 1_655
C13 H16 3.1893 no 2_756
C14 H4A 3.5789 no 2_666
C14 H7 3.2916 no 2_666
C14 H9A 3.3511 no 2_656
C14 H9B 3.3150 no 2_656
C14 H14B 3.4484 no 2_656
C14 H18A 3.3595 no 2_756
C14 H18B 3.4703 no 1_455
C14 H18B 3.4206 no 2_756
C15 H5 3.4098 no 2_666
C15 H6 3.5495 no 2_666
C16 H4A 3.4942 no 2_666
C16 H5 3.3785 no 2_666
C16 H13C 3.2076 no 2_756
C16 H14A 3.4027 no 2_756
C17 H9A 3.3187 no 1_655
C17 H14A 3.0109 no 2_756
C17 H18C 3.4709 no 2_766
C18 H5 3.3278 no 1_655
C18 H6 3.0508 no 2_766
C18 H7 3.1959 no 2_766
C18 H9A 3.3912 no 1_655
C18 H14A 3.0182 no 2_756
C18 H14B 3.4148 no 1_655
C18 H14B 3.5897 no 2_756
C18 H18C 3.4401 no 2_766
H1 O1 3.3514 no 2_765
H1 C1 3.5574 no 2_765
H1 C8 3.2642 no 2_765
H1 C9 3.1605 no 1_655
H1 H8B 2.4334 no 2_765
H1 H9A 2.7613 no 1_655
H1 H9C 2.7035 no 1_655
H1 H13B 2.8230 no 2_755
H2 C3 3.2921 no 2_665
H2 C4 3.3328 no 2_665
H2 C8 3.5514 no 2_765
H2 C13 3.2015 no 2_755
H2 H3 2.4887 no 2_665
H2 H4A 3.1794 no 2_665
H2 H4B 3.0632 no 2_665
H2 H8B 2.6189 no 2_765
H2 H13A 3.0899 no 2_755
H2 H13B 2.5837 no 2_755
H2 H13C 3.4747 no 2_755
H3 O2 3.3329 no 2_665
H3 C2 3.0694 no 2_665
H3 C3 2.9610 no 2_665
H3 C4 3.2306 no 2_665
H3 C9 3.4317 no 2_665
H3 C10 3.5144 no 2_665
H3 H2 2.4887 no 2_665
H3 H3 2.4128 no 2_665
H3 H4B 2.6503 no 2_665
H3 H9C 2.6619 no 2_665
H4A C13 2.9638 no 1_465
H4A C14 3.5789 no 2_666
H4A C16 3.4942 no 2_666
H4A H2 3.1794 no 2_665
H4A H8A 3.2017 no 1_455
H4A H8B 3.3575 no 1_455
H4A H13A 2.9918 no 1_465
H4A H13B 3.1616 no 1_465
H4A H13C 2.3060 no 1_465
H4A H14C 2.7931 no 2_666
H4A H16 3.0823 no 2_666
H4B C3 3.4989 no 2_665
H4B C8 3.3061 no 1_455
H4B H2 3.0632 no 2_665
H4B H3 2.6503 no 2_665
H4B H8A 2.6754 no 1_455
H4B H8B 3.0648 no 1_455
H4B H13C 3.5422 no 1_465
H4B H18A 3.4465 no 1_455
H5 C6 3.3740 no 2_666
H5 C15 3.4098 no 2_666
H5 C16 3.3785 no 2_666
H5 C18 3.3278 no 1_455
H5 H5 3.2498 no 2_666
H5 H6 2.4711 no 2_666
H5 H14C 3.4374 no 2_666
H5 H18A 2.9346 no 1_455
H5 H18C 2.8424 no 1_455
H6 O4 3.4131 no 2_666
H6 C5 3.4078 no 2_666
H6 C15 3.5495 no 2_666
H6 C18 3.0508 no 2_766
H6 H5 2.4711 no 2_666
H6 H6 3.4615 no 2_666
H6 H14C 3.1529 no 2_666
H6 H18A 3.3012 no 2_766
H6 H18B 3.0211 no 2_766
H6 H18C 2.3951 no 2_766
H7 C11 3.3119 no 1_565
H7 C12 3.5427 no 1_565
H7 C13 3.3041 no 1_565
H7 C14 3.2916 no 2_666
H7 C18 3.1959 no 2_766
H7 H11 2.8481 no 1_565
H7 H13B 2.9884 no 1_565
H7 H13C 3.0020 no 1_565
H7 H14B 3.1165 no 2_666
H7 H14C 2.6156 no 2_666
H7 H18B 2.5402 no 2_766
H7 H18C 2.9785 no 2_766
H8A C4 3.3575 no 1_655
H8A H4A 3.2017 no 1_655
H8A H4B 2.6754 no 1_655
H8A H9A 3.2725 no 1_655
H8A H13B 3.5262 no 1_565
H8A H13C 3.4761 no 1_565
H8A H18C 3.3968 no 2_766
H8B C1 2.8498 no 2_765
H8B C2 2.9506 no 2_765
H8B C13 3.1903 no 1_565
H8B H1 2.4334 no 2_765
H8B H2 2.6189 no 2_765
H8B H4A 3.3575 no 1_655
H8B H4B 3.0648 no 1_655
H8B H8B 3.2757 no 2_765
H8B H11 3.5823 no 1_565
H8B H13B 2.4366 no 1_565
H8B H13C 3.0982 no 1_565
H9A O3 3.0023 no 1_455
H9A O5 2.7986 no 1_455
H9A C1 3.3438 no 1_455
H9A C14 3.3511 no 2_656
H9A C17 3.3187 no 1_455
H9A C18 3.3912 no 1_455
H9A H1 2.7613 no 1_455
H9A H8A 3.2725 no 1_455
H9A H13A 3.3451 no 1_455
H9A H14A 2.5842 no 2_656
H9A H14C 3.4217 no 2_656
H9A H18A 2.6506 no 1_455
H9B O1 3.4580 no 1_545
H9B O3 3.5557 no 1_455
H9B C9 3.4703 no 2_655
H9B C13 3.4474 no 1_455
H9B C14 3.3150 no 2_656
H9B H9B 3.1006 no 2_655
H9B H9C 3.0908 no 2_655
H9B H11 3.1357 no 2_655
H9B H13A 2.6166 no 1_455
H9B H13C 3.5779 no 1_455
H9B H14A 2.9008 no 2_656
H9B H14C 2.9186 no 2_656
H9C O1 2.7718 no 2_665
H9C C1 3.5824 no 1_455
H9C C3 3.1945 no 2_665
H9C H1 2.7035 no 1_455
H9C H3 2.6619 no 2_665
H9C H9B 3.0908 no 2_655
H9C H11 2.8279 no 2_655
H9C H13A 3.5288 no 1_455
H11 O1 2.7925 no 1_545
H11 C7 3.2928 no 1_545
H11 C9 3.4255 no 2_655
H11 H7 2.8481 no 1_545
H11 H8B 3.5823 no 1_545
H11 H9B 3.1357 no 2_655
H11 H9C 2.8279 no 2_655
H11 H13A 3.0241 no 2_755
H11 H14C 3.3071 no 2_656
H13A C9 3.3177 no 1_655
H13A C10 3.5430 no 2_755
H13A C11 3.0308 no 2_755
H13A C12 3.3071 no 2_755
H13A H2 3.0899 no 2_755
H13A H4A 2.9918 no 1_645
H13A H9A 3.3451 no 1_655
H13A H9B 2.6166 no 1_655
H13A H9C 3.5288 no 1_655
H13A H11 3.0241 no 2_755
H13A H13B 3.4029 no 2_755
H13B O1 3.5218 no 1_545
H13B C1 3.4732 no 2_755
H13B C2 3.3693 no 2_755
H13B C7 3.3942 no 1_545
H13B C8 3.2008 no 1_545
H13B C12 3.4726 no 2_755
H13B H1 2.8230 no 2_755
H13B H2 2.5837 no 2_755
H13B H4A 3.1616 no 1_645
H13B H7 2.9884 no 1_545
H13B H8A 3.5262 no 1_545
H13B H8B 2.4366 no 1_545
H13B H13A 3.4029 no 2_755
H13C C4 3.2675 no 1_645
H13C C8 3.5706 no 1_545
H13C C16 3.2076 no 2_756
H13C H2 3.4747 no 2_755
H13C H4A 2.3060 no 1_645
H13C H4B 3.5422 no 1_645
H13C H7 3.0020 no 1_545
H13C H8A 3.4761 no 1_545
H13C H8B 3.0982 no 1_545
H13C H9B 3.5779 no 1_655
H13C H14A 3.4452 no 2_756
H13C H14C 3.3511 no 2_756
H13C H16 2.3167 no 2_756
H13C H18B 3.3671 no 2_756
H14A O3 3.5186 no 2_756
H14A O5 3.4537 no 2_756
H14A C9 3.0635 no 2_656
H14A C10 3.4230 no 2_656
H14A C16 3.4027 no 2_756
H14A C17 3.0109 no 2_756
H14A C18 3.0182 no 2_756
H14A H9A 2.5842 no 2_656
H14A H9B 2.9008 no 2_656
H14A H13C 3.4452 no 2_756
H14A H16 3.5329 no 2_756
H14A H18A 2.6742 no 2_756
H14A H18B 2.9443 no 2_756
H14B O4 3.4989 no 2_656
H14B C10 3.5525 no 2_656
H14B C14 3.4484 no 2_656
H14B C18 3.4148 no 1_455
H14B C18 3.5897 no 2_756
H14B H7 3.1165 no 2_666
H14B H14B 2.5986 no 2_656
H14B H18A 3.2789 no 1_455
H14B H18A 3.1737 no 2_756
H14B H18B 2.7167 no 1_455
H14B H18B 3.2037 no 2_756
H14C O1 2.8220 no 2_666
H14C C4 3.3321 no 2_666
H14C C5 3.2371 no 2_666
H14C C6 3.0454 no 2_666
H14C C7 2.9234 no 2_666
H14C C9 3.4644 no 2_656
H14C C11 3.5909 no 2_656
H14C H4A 2.7931 no 2_666
H14C H5 3.4374 no 2_666
H14C H6 3.1529 no 2_666
H14C H7 2.6156 no 2_666
H14C H9A 3.4217 no 2_656
H14C H9B 2.9186 no 2_656
H14C H11 3.3071 no 2_656
H14C H13C 3.3511 no 2_756
H14C H18B 3.4988 no 1_455
H16 O3 3.4506 no 2_756
H16 C12 3.5018 no 2_756
H16 C13 3.1893 no 2_756
H16 H4A 3.0823 no 2_666
H16 H13C 2.3167 no 2_756
H16 H14A 3.5329 no 2_756
H18A O2 2.8143 no 1_655
H18A O4 2.9893 no 1_655
H18A C5 3.5050 no 1_655
H18A C9 3.3832 no 1_655
H18A C10 3.2988 no 1_655
H18A C14 3.3595 no 2_756
H18A H4B 3.4465 no 1_655
H18A H5 2.9346 no 1_655
H18A H6 3.3012 no 2_766
H18A H9A 2.6506 no 1_655
H18A H14A 2.6742 no 2_756
H18A H14B 3.2789 no 1_655
H18A H14B 3.1737 no 2_756
H18B O4 3.5478 no 1_655
H18B C7 3.3986 no 2_766
H18B C14 3.4703 no 1_655
H18B C14 3.4206 no 2_756
H18B H6 3.0211 no 2_766
H18B H7 2.5402 no 2_766
H18B H13C 3.3671 no 2_756
H18B H14A 2.9443 no 2_756
H18B H14B 2.7167 no 1_655
H18B H14B 3.2037 no 2_756
H18B H14C 3.4988 no 1_655
H18C O5 3.5412 no 2_766
H18C C6 3.2126 no 2_766
H18C C7 3.4836 no 2_766
H18C C17 3.4709 no 2_766
H18C C18 3.4401 no 2_766
H18C H5 2.8424 no 1_655
H18C H6 2.3951 no 2_766
H18C H7 2.9785 no 2_766
H18C H8A 3.3968 no 2_766
H18C H18C 2.6479 no 2_766

loop_
_geom_torsion_atom_site_label_1
_geom_torsion_atom_site_label_2
_geom_torsion_atom_site_label_3
_geom_torsion_atom_site_label_4
_geom_torsion
_geom_torsion_publ_flag
O2 Ru1 O3 C12 1.5(3) no
O3 Ru1 O2 C10 -0.1(3) no
O2 Ru1 O4 C15 167.7(3) no
O4 Ru1 O2 C10 -87.6(3) no
O2 Ru1 C1 C2 23.2(3) no
O2 Ru1 C1 C8 138.20(19) no
C1 Ru1 O2 C10 86.1(3) no
O2 Ru1 C2 C1 -158.29(19) no
O2 Ru1 C2 C3 83.2(3) no
C2 Ru1 O2 C10 100.2(3) no
O2 Ru1 C5 C4 -53.9(3) no
O2 Ru1 C5 C6 -169.4(2) no
C5 Ru1 O2 C10 -178.6(3) no
O2 Ru1 C6 C5 11.4(2) no
O2 Ru1 C6 C7 -106.9(3) no
C6 Ru1 O2 C10 174.4(3) no
O3 Ru1 O4 C15 78.6(3) no
O4 Ru1 O3 C12 81.9(3) no
O3 Ru1 O5 C17 -86.8(3) no
O5 Ru1 O3 C12 171.0(3) no
O3 Ru1 C1 C2 110.5(2) no
O3 Ru1 C1 C8 -134.5(3) no
C1 Ru1 O3 C12 -111.6(3) no
O3 Ru1 C2 C1 -71.7(2) no
O3 Ru1 C2 C3 169.8(3) no
C2 Ru1 O3 C12 -76.6(3) no
O3 Ru1 C6 C5 177.6(3) no
O3 Ru1 C6 C7 59.3(5) no
C6 Ru1 O3 C12 -166.0(3) no
O4 Ru1 O5 C17 0.6(3) no
O5 Ru1 O4 C15 -1.8(3) no
O4 Ru1 C2 C1 -178.5(3) no
O4 Ru1 C2 C3 63.0(6) no
C2 Ru1 O4 C15 -172.2(3) no
O4 Ru1 C5 C4 -134.2(3) no
O4 Ru1 C5 C6 110.25(19) no
C5 Ru1 O4 C15 -114.5(3) no
O4 Ru1 C6 C5 -73.04(19) no
O4 Ru1 C6 C7 168.7(3) no
C6 Ru1 O4 C15 -79.0(3) no
O5 Ru1 C1 C2 -168.7(2) no
O5 Ru1 C1 C8 -53.7(2) no
C1 Ru1 O5 C17 -176.0(3) no
O5 Ru1 C2 C1 12.0(3) no
O5 Ru1 C2 C3 -106.5(3) no
C2 Ru1 O5 C17 176.6(3) no
O5 Ru1 C5 C4 137.7(3) no
O5 Ru1 C5 C6 22.2(3) no
C5 Ru1 O5 C17 88.9(3) no
O5 Ru1 C6 C5 -159.12(19) no
O5 Ru1 C6 C7 82.6(3) no
C6 Ru1 O5 C17 102.5(3) no
C1 Ru1 C2 C1 0.0(2) no
C1 Ru1 C2 C3 -118.5(5) no
C2 Ru1 C1 C2 0.00(19) no
C2 Ru1 C1 C8 115.0(4) no
C1 Ru1 C5 C4 57.7(3) no
C1 Ru1 C5 C6 -57.8(2) no
C5 Ru1 C1 C2 -57.5(3) no
C5 Ru1 C1 C8 57.5(3) no
C1 Ru1 C6 C5 121.8(2) no
C1 Ru1 C6 C7 3.5(3) no
C6 Ru1 C1 C2 -89.0(2) no
C6 Ru1 C1 C8 26.0(3) no
C2 Ru1 C5 C4 26.5(3) no
C2 Ru1 C5 C6 -89.0(2) no
C5 Ru1 C2 C1 122.1(3) no
C5 Ru1 C2 C3 3.6(3) no
C2 Ru1 C6 C5 84.15(19) no
C2 Ru1 C6 C7 -34.2(3) no
C6 Ru1 C2 C1 84.2(2) no
C6 Ru1 C2 C3 -34.3(3) no
C5 Ru1 C6 C5 0.00(19) no
C5 Ru1 C6 C7 -118.3(4) no
C6 Ru1 C5 C4 115.5(4) no
C6 Ru1 C5 C6 0.00(18) no
C3 O1 C7 C6 -43.4(4) no
C3 O1 C7 C8 76.6(5) no
C7 O1 C3 C2 -43.3(5) no
C7 O1 C3 C4 77.5(4) no
Ru1 O2 C10 C9 -178.48(19) no
Ru1 O2 C10 C11 -0.4(6) no
Ru1 O3 C12 C11 -2.4(6) no
Ru1 O3 C12 C13 177.2(2) no
Ru1 O4 C15 C14 -177.7(2) no
Ru1 O4 C15 C16 2.1(6) no
Ru1 O5 C17 C16 0.3(6) no
Ru1 O5 C17 C18 -178.9(2) no
Ru1 C1 C2 Ru1 0.0 no
Ru1 C1 C2 C3 102.5(4) no
Ru1 C1 C8 C7 -51.2(4) no
C2 C1 C8 C7 26.2(5) no
C8 C1 C2 Ru1 -100.0(4) no
C8 C1 C2 C3 2.5(6) no
Ru1 C2 C3 O1 85.5(4) no
Ru1 C2 C3 C4 -33.6(5) no
C1 C2 C3 O1 4.9(6) no
C1 C2 C3 C4 -114.3(5) no
O1 C3 C4 C5 -65.4(4) no
C2 C3 C4 C5 56.3(5) no
C3 C4 C5 Ru1 -51.4(5) no
C3 C4 C5 C6 26.8(5) no
Ru1 C5 C6 Ru1 0.0 no
Ru1 C5 C6 C7 102.7(3) no
C4 C5 C6 Ru1 -100.8(4) no
C4 C5 C6 C7 1.9(6) no
Ru1 C6 C7 O1 85.5(4) no
Ru1 C6 C7 C8 -33.0(5) no
C5 C6 C7 O1 5.2(6) no
C5 C6 C7 C8 -113.3(5) no
O1 C7 C8 C1 -65.1(5) no
C6 C7 C8 C1 56.0(5) no
O2 C10 C11 C12 -0.1(7) no
C9 C10 C11 C12 177.9(4) no
C10 C11 C12 O3 1.7(8) no
C10 C11 C12 C13 -178.0(4) no
O4 C15 C16 C17 -0.7(8) no
C14 C15 C16 C17 179.1(5) no
C15 C16 C17 O5 -0.7(9) no
C15 C16 C17 C18 178.6(5) no
